data_1559518
loop_
_publ_author_name
'Maity, Dilip Kumar'
'Paul, Rakesh Kumar'
'Desiraju, Gautam R.'

_publ_section_title
;
 Drug-Drug Binary Solids of Nitrofurantoin and Trimethoprim: Crystal
 Engineering and Pharmaceutical Properties.
;
_journal_name_full 'Molecular pharmaceutics'
_journal_paper_doi 10.1021/acs.molpharmaceut.0c00090
_journal_year 2020
_chemical_formula_moiety 'C14 H19 N4 O3, C8 H5 N4 O5, H2 O'
_chemical_formula_sum 'C22 H26 N8 O9'
_chemical_formula_weight 546.51
_space_group_crystal_system triclinic
_space_group_IT_number 2
_space_group_name_Hall '-P 1'
_space_group_name_H-M_alt 'P -1'
_atom_sites_solution_hydrogens mixed
_audit_creation_method SHELXL-2017/1
_cell_angle_alpha 91.563(6)
_cell_angle_beta 100.298(7)
_cell_angle_gamma 107.290(8)
_cell_formula_units_Z 2
_cell_length_a 8.7029(12)
_cell_length_b 9.3460(13)
_cell_length_c 15.910(2)
_cell_measurement_reflns_used 250
_cell_measurement_temperature 293(2)
_cell_measurement_theta_max 27.5
_cell_measurement_theta_min 3.0
_cell_volume 1211.2(3)
_computing_structure_refinement 'SHELXL-2017/1 (Sheldrick, 2017)'
_diffrn_ambient_temperature 293(2)
_diffrn_measured_fraction_theta_full 0.998
_diffrn_measured_fraction_theta_max 0.996
_diffrn_measurement_device_type CCD
_diffrn_radiation_type MoK\a
_diffrn_radiation_wavelength 0.71073
_diffrn_reflns_av_R_equivalents 0.0321
_diffrn_reflns_av_unetI/netI 0.0394
_diffrn_reflns_Laue_measured_fraction_full 0.998
_diffrn_reflns_Laue_measured_fraction_max 0.996
_diffrn_reflns_limit_h_max 11
_diffrn_reflns_limit_h_min -11
_diffrn_reflns_limit_k_max 12
_diffrn_reflns_limit_k_min -12
_diffrn_reflns_limit_l_max 20
_diffrn_reflns_limit_l_min -20
_diffrn_reflns_number 12781
_diffrn_reflns_point_group_measured_fraction_full 0.998
_diffrn_reflns_point_group_measured_fraction_max 0.996
_diffrn_reflns_theta_full 25.242
_diffrn_reflns_theta_max 27.472
_diffrn_reflns_theta_min 2.987
_diffrn_source 'fine-focus sealed tube'
_exptl_absorpt_coefficient_mu 0.119
_exptl_crystal_colour Yellow
_exptl_crystal_density_diffrn 1.498
_exptl_crystal_description Block
_exptl_crystal_F_000 572
_exptl_crystal_size_max 0.472
_exptl_crystal_size_mid 0.365
_exptl_crystal_size_min 0.242
_refine_diff_density_max 0.298
_refine_diff_density_min -0.232
_refine_diff_density_rms 0.051
_refine_ls_extinction_method none
_refine_ls_goodness_of_fit_ref 1.042
_refine_ls_hydrogen_treatment mixed
_refine_ls_matrix_type full
_refine_ls_number_parameters 368
_refine_ls_number_reflns 5536
_refine_ls_number_restraints 0
_refine_ls_restrained_S_all 1.042
_refine_ls_R_factor_all 0.0587
_refine_ls_R_factor_gt 0.0464
_refine_ls_shift/su_max 0.000
_refine_ls_shift/su_mean 0.000
_refine_ls_structure_factor_coef Fsqd
_refine_ls_weighting_details 'w=1/[\s^2^(Fo^2^)+(0.0499P)^2^+0.5684P] where P=(Fo^2^+2Fc^2^)/3'
_refine_ls_weighting_scheme calc
_refine_ls_wR_factor_gt 0.1089
_refine_ls_wR_factor_ref 0.1153
_reflns_Friedel_coverage 0.000
_reflns_number_gt 4514
_reflns_number_total 5536
_reflns_threshold_expression 'I > 2\s(I)'
_cod_data_source_file mp0c00090_si_002.cif
_cod_data_source_block DM1
_cod_database_code 1559518
_shelx_shelxl_version_number 2017/1
_shelx_space_group_comment
;
The symmetry employed for this shelxl refinement is uniquely defined
by the following loop, which should always be used as a source of
symmetry information in preference to the above space-group names.
They are only intended as comments.
;
_shelx_estimated_absorpt_t_min 0.8653
_shelx_estimated_absorpt_t_max 0.9687

loop_
_space_group_symop_operation_xyz
'x, y, z'
'-x, -y, -z'

loop_
_atom_site_label
_atom_site_type_symbol
_atom_site_fract_x
_atom_site_fract_y
_atom_site_fract_z
_atom_site_U_iso_or_equiv
_atom_site_adp_type
_atom_site_occupancy
_atom_site_site_symmetry_order
_atom_site_calc_flag
_atom_site_refinement_flags_posn
_atom_site_refinement_flags_adp
_atom_site_refinement_flags_occupancy
_atom_site_disorder_assembly
_atom_site_disorder_group
O1W O 0.42474(19) 0.0085(2) -0.28196(11) 0.0443(4) Uani 1 1 d . . . . .
C7 C 0.04399(19) 0.29506(18) -0.07683(10) 0.0196(3) Uani 1 1 d . . . . .
H7 H 0.107011 0.365549 -0.107163 0.023 Uiso 1 1 calc R U . . .
O2 O 0.02862(13) 0.20598(12) 0.14643(7) 0.0198(2) Uani 1 1 d . . . . .
N1 N 0.10070(17) 0.41856(16) -0.35884(9) 0.0201(3) Uani 1 1 d . . . . .
N2 N 0.21281(16) 0.21916(15) -0.33907(8) 0.0191(3) Uani 1 1 d . . . . .
O3 O 0.20914(14) 0.41551(13) 0.06268(7) 0.0251(3) Uani 1 1 d . . . . .
N3 N 0.30531(17) 0.39842(16) -0.42928(8) 0.0217(3) Uani 1 1 d . . . . .
H3A H 0.372159 0.352325 -0.440711 0.026 Uiso 1 1 calc R U . . .
H3B H 0.302284 0.479441 -0.452936 0.026 Uiso 1 1 calc R U . . .
O1 O -0.23279(15) -0.00771(13) 0.06524(7) 0.0277(3) Uani 1 1 d . . . . .
C11 C -0.18528(19) 0.07316(18) -0.07528(10) 0.0197(3) Uani 1 1 d . . . . .
H11 H -0.274749 -0.004263 -0.104655 0.024 Uiso 1 1 calc R U . . .
C3 C 0.20616(19) 0.34415(17) -0.37480(9) 0.0178(3) Uani 1 1 d . . . . .
C4 C -0.00867(19) 0.35897(18) -0.30815(10) 0.0200(3) Uani 1 1 d . . . . .
H4 H -0.085154 0.407158 -0.300506 0.024 Uiso 1 1 calc R U . . .
C2 C 0.11222(19) 0.16555(18) -0.28409(10) 0.0194(3) Uani 1 1 d . . . . .
C10 C -0.14706(19) 0.08542(17) 0.01380(10) 0.0191(3) Uani 1 1 d . . . . .
C5 C -0.1396(2) 0.1623(2) -0.21753(10) 0.0223(3) Uani 1 1 d . . . . .
H5A H -0.183563 0.055875 -0.236195 0.027 Uiso 1 1 calc R U . . .
H5B H -0.228532 0.205359 -0.232318 0.027 Uiso 1 1 calc R U . . .
C9 C -0.01206(19) 0.19991(17) 0.05783(9) 0.0173(3) Uani 1 1 d . . . . .
C8 C 0.08198(19) 0.30632(17) 0.01304(10) 0.0182(3) Uani 1 1 d . . . . .
C6 C -0.08845(19) 0.17783(18) -0.12018(10) 0.0182(3) Uani 1 1 d . . . . .
N4 N 0.12894(19) 0.04490(16) -0.24716(9) 0.0271(3) Uani 1 1 d . . . . .
H4A H 0.200888 0.005134 -0.258703 0.033 Uiso 1 1 calc R U . . .
H4B H 0.067892 0.006022 -0.211537 0.033 Uiso 1 1 calc R U . . .
C1 C -0.01074(19) 0.23258(18) -0.26844(10) 0.0192(3) Uani 1 1 d . . . . .
C14 C 0.2839(2) 0.54620(19) 0.02272(11) 0.0267(4) Uani 1 1 d . . . . .
H14A H 0.371166 0.614317 0.063823 0.040 Uiso 1 1 calc R U . . .
H14B H 0.327477 0.517470 -0.024119 0.040 Uiso 1 1 calc R U . . .
H14C H 0.203498 0.594718 0.001599 0.040 Uiso 1 1 calc R U . . .
C12 C -0.3684(2) -0.1335(2) 0.02606(12) 0.0307(4) Uani 1 1 d . . . . .
H12A H -0.416870 -0.188736 0.069698 0.046 Uiso 1 1 calc R U . . .
H12B H -0.448573 -0.098657 -0.009840 0.046 Uiso 1 1 calc R U . . .
H12C H -0.330982 -0.197636 -0.008049 0.046 Uiso 1 1 calc R U . . .
C13 C -0.0498(2) 0.2960(2) 0.18647(11) 0.0301(4) Uani 1 1 d . . . . .
H13A H -0.019310 0.298028 0.247639 0.045 Uiso 1 1 calc R U . . .
H13B H -0.016030 0.396584 0.169419 0.045 Uiso 1 1 calc R U . . .
H13C H -0.166709 0.253850 0.169217 0.045 Uiso 1 1 calc R U . . .
O6 O 0.40701(14) 0.24526(12) 0.29227(7) 0.0208(2) Uani 1 1 d . . . . .
O5 O 0.45161(14) -0.21987(13) 0.41181(7) 0.0235(3) Uani 1 1 d . . . . .
N6 N 0.29413(16) -0.08207(15) 0.45572(8) 0.0190(3) Uani 1 1 d . . . . .
O4 O 0.07867(16) -0.31853(14) 0.58731(8) 0.0301(3) Uani 1 1 d . . . . .
N7 N 0.33673(16) 0.02838(14) 0.40364(8) 0.0183(3) Uani 1 1 d . . . . .
N5 N 0.27794(17) -0.30934(15) 0.50721(9) 0.0209(3) Uani 1 1 d . . . . .
O8 O 0.58201(17) 0.52119(15) 0.16796(8) 0.0356(3) Uani 1 1 d . . . . .
O7 O 0.55925(17) 0.28196(16) 0.16359(9) 0.0372(3) Uani 1 1 d . . . . .
N8 N 0.53165(17) 0.39387(17) 0.19176(9) 0.0255(3) Uani 1 1 d . . . . .
C19 C 0.31750(19) 0.25913(18) 0.35353(10) 0.0195(3) Uani 1 1 d . . . . .
C18 C 0.2740(2) 0.13667(18) 0.40650(10) 0.0194(3) Uani 1 1 d . . . . .
C15 C 0.17370(19) -0.10169(17) 0.50979(10) 0.0193(3) Uani 1 1 d . . . . .
H15A H 0.067445 -0.102981 0.477635 0.023 Uiso 1 1 calc R U . . .
H15B H 0.208726 -0.024569 0.557290 0.023 Uiso 1 1 calc R U . . .
C16 C 0.1718(2) -0.25505(18) 0.53976(10) 0.0211(3) Uani 1 1 d . . . . .
C17 C 0.35167(19) -0.20718(17) 0.45478(10) 0.0187(3) Uani 1 1 d . . . . .
C20 C 0.2914(2) 0.39526(19) 0.35329(10) 0.0225(3) Uani 1 1 d . . . . .
H20 H 0.232753 0.430461 0.388025 0.027 Uiso 1 1 calc R U . . .
C22 C 0.43576(19) 0.37817(18) 0.25610(10) 0.0205(3) Uani 1 1 d . . . . .
C21 C 0.3702(2) 0.47342(19) 0.29023(10) 0.0233(3) Uani 1 1 d . . . . .
H21 H 0.375532 0.570176 0.275559 0.028 Uiso 1 1 calc R U . . .
H18 H 0.202(2) 0.144(2) 0.4447(12) 0.020(4) Uiso 1 1 d . . . . .
H1WA H 0.468(4) -0.064(4) -0.2831(19) 0.078(10) Uiso 1 1 d . . . . .
H1WB H 0.461(4) 0.066(4) -0.320(2) 0.096(12) Uiso 1 1 d . . . . .
H1C H 0.098(3) 0.510(2) -0.3810(13) 0.036(6) Uiso 1 1 d . . . . .

loop_
_atom_site_aniso_label
_atom_site_aniso_U_11
_atom_site_aniso_U_22
_atom_site_aniso_U_33
_atom_site_aniso_U_23
_atom_site_aniso_U_13
_atom_site_aniso_U_12
O1W 0.0422(9) 0.0506(10) 0.0570(10) 0.0224(8) 0.0251(8) 0.0292(8)
C7 0.0197(8) 0.0216(8) 0.0172(7) 0.0049(6) 0.0061(6) 0.0043(6)
O2 0.0239(6) 0.0215(6) 0.0144(5) 0.0041(4) 0.0047(4) 0.0069(5)
N1 0.0245(7) 0.0196(7) 0.0184(6) 0.0046(5) 0.0047(6) 0.0093(6)
N2 0.0214(7) 0.0201(7) 0.0178(6) 0.0051(5) 0.0055(5) 0.0081(5)
O3 0.0255(6) 0.0218(6) 0.0194(6) 0.0054(5) 0.0014(5) -0.0044(5)
N3 0.0250(7) 0.0234(7) 0.0206(7) 0.0082(5) 0.0093(6) 0.0099(6)
O1 0.0299(7) 0.0225(6) 0.0223(6) 0.0062(5) 0.0066(5) -0.0057(5)
C11 0.0189(8) 0.0176(8) 0.0201(8) -0.0013(6) 0.0035(6) 0.0025(6)
C3 0.0187(7) 0.0187(8) 0.0137(7) -0.0001(6) 0.0005(6) 0.0043(6)
C4 0.0201(8) 0.0246(8) 0.0161(7) -0.0011(6) 0.0031(6) 0.0087(6)
C2 0.0223(8) 0.0211(8) 0.0138(7) 0.0017(6) 0.0027(6) 0.0056(6)
C10 0.0209(8) 0.0158(7) 0.0211(8) 0.0045(6) 0.0071(6) 0.0046(6)
C5 0.0188(8) 0.0282(9) 0.0182(8) 0.0016(6) 0.0043(6) 0.0045(7)
C9 0.0211(8) 0.0174(7) 0.0148(7) 0.0025(6) 0.0040(6) 0.0076(6)
C8 0.0180(7) 0.0166(7) 0.0190(7) 0.0021(6) 0.0038(6) 0.0037(6)
C6 0.0194(8) 0.0207(8) 0.0161(7) 0.0013(6) 0.0054(6) 0.0073(6)
N4 0.0338(8) 0.0279(8) 0.0284(8) 0.0146(6) 0.0169(7) 0.0152(6)
C1 0.0186(8) 0.0232(8) 0.0137(7) -0.0002(6) 0.0022(6) 0.0041(6)
C14 0.0255(9) 0.0226(9) 0.0260(9) 0.0067(7) 0.0039(7) -0.0013(7)
C12 0.0249(9) 0.0248(9) 0.0353(10) 0.0067(7) 0.0058(8) -0.0031(7)
C13 0.0412(11) 0.0350(10) 0.0182(8) -0.0001(7) 0.0056(8) 0.0184(8)
O6 0.0257(6) 0.0213(6) 0.0183(5) 0.0034(4) 0.0070(5) 0.0098(5)
O5 0.0270(6) 0.0247(6) 0.0242(6) 0.0051(5) 0.0104(5) 0.0127(5)
N6 0.0220(7) 0.0179(7) 0.0189(7) 0.0044(5) 0.0063(5) 0.0073(5)
O4 0.0363(7) 0.0264(6) 0.0364(7) 0.0145(5) 0.0210(6) 0.0137(5)
N7 0.0204(7) 0.0173(6) 0.0155(6) 0.0022(5) 0.0023(5) 0.0038(5)
N5 0.0244(7) 0.0188(7) 0.0211(7) 0.0046(5) 0.0059(6) 0.0080(6)
O8 0.0374(8) 0.0368(8) 0.0300(7) 0.0116(6) 0.0132(6) 0.0028(6)
O7 0.0435(8) 0.0442(8) 0.0333(7) 0.0031(6) 0.0176(6) 0.0215(7)
N8 0.0227(7) 0.0338(8) 0.0188(7) 0.0046(6) 0.0033(6) 0.0071(6)
C19 0.0191(8) 0.0230(8) 0.0168(7) 0.0019(6) 0.0039(6) 0.0069(6)
C18 0.0210(8) 0.0204(8) 0.0169(7) 0.0012(6) 0.0040(6) 0.0065(6)
C15 0.0216(8) 0.0191(8) 0.0188(8) 0.0029(6) 0.0061(6) 0.0074(6)
C16 0.0221(8) 0.0205(8) 0.0210(8) 0.0034(6) 0.0037(7) 0.0071(6)
C17 0.0194(8) 0.0182(8) 0.0176(7) 0.0005(6) 0.0009(6) 0.0060(6)
C20 0.0262(8) 0.0245(8) 0.0196(8) 0.0039(6) 0.0061(7) 0.0111(7)
C22 0.0217(8) 0.0218(8) 0.0160(7) 0.0038(6) 0.0020(6) 0.0046(6)
C21 0.0291(9) 0.0200(8) 0.0217(8) 0.0056(6) 0.0046(7) 0.0088(7)

loop_
_atom_type_symbol
_atom_type_description
_atom_type_scat_dispersion_real
_atom_type_scat_dispersion_imag
_atom_type_scat_source
C C 0.0033 0.0016 'International Tables Vol C Tables 4.2.6.8 and 6.1.1.4'
H H 0.0000 0.0000 'International Tables Vol C Tables 4.2.6.8 and 6.1.1.4'
N N 0.0061 0.0033 'International Tables Vol C Tables 4.2.6.8 and 6.1.1.4'
O O 0.0106 0.0060 'International Tables Vol C Tables 4.2.6.8 and 6.1.1.4'

loop_
_geom_angle_atom_site_label_1
_geom_angle_atom_site_label_2
_geom_angle_atom_site_label_3
_geom_angle
_geom_angle_site_symmetry_1
_geom_angle_site_symmetry_3
_geom_angle_publ_flag
C6 C7 C8 119.49(14) . . ?
C9 O2 C13 111.45(12) . . ?
C4 N1 C3 119.16(14) . . ?
C3 N2 C2 118.47(14) . . ?
C8 O3 C14 117.22(12) . . ?
C10 O1 C12 118.53(13) . . ?
C10 C11 C6 119.45(14) . . ?
N2 C3 N3 119.02(14) . . ?
N2 C3 N1 122.40(14) . . ?
N3 C3 N1 118.58(14) . . ?
C1 C4 N1 122.69(15) . . ?
N4 C2 N2 116.14(14) . . ?
N4 C2 C1 121.59(15) . . ?
N2 C2 C1 122.24(14) . . ?
O1 C10 C9 114.29(14) . . ?
O1 C10 C11 125.34(14) . . ?
C9 C10 C11 120.38(14) . . ?
C1 C5 C6 117.71(13) . . ?
O2 C9 C8 120.43(14) . . ?
O2 C9 C10 119.50(13) . . ?
C8 C9 C10 120.07(14) . . ?
O3 C8 C9 115.17(13) . . ?
O3 C8 C7 124.94(14) . . ?
C9 C8 C7 119.89(14) . . ?
C7 C6 C11 120.68(14) . . ?
C7 C6 C5 122.05(14) . . ?
C11 C6 C5 117.19(14) . . ?
C4 C1 C2 114.74(14) . . ?
C4 C1 C5 122.00(15) . . ?
C2 C1 C5 123.11(14) . . ?
C22 O6 C19 104.60(12) . . ?
N7 N6 C17 121.36(13) . . ?
N7 N6 C15 127.61(13) . . ?
C17 N6 C15 110.58(12) . . ?
C18 N7 N6 117.35(13) . . ?
C16 N5 C17 108.06(13) . . ?
O7 N8 O8 124.61(15) . . ?
O7 N8 C22 118.74(14) . . ?
O8 N8 C22 116.66(15) . . ?
C20 C19 O6 110.23(14) . . ?
C20 C19 C18 131.82(15) . . ?
O6 C19 C18 117.91(14) . . ?
N7 C18 C19 119.80(15) . . ?
N6 C15 C16 99.72(12) . . ?
O4 C16 N5 126.62(15) . . ?
O4 C16 C15 121.50(14) . . ?
N5 C16 C15 111.87(14) . . ?
O5 C17 N5 126.94(15) . . ?
O5 C17 N6 123.31(14) . . ?
N5 C17 N6 109.75(13) . . ?
C19 C20 C21 107.03(14) . . ?
C21 C22 O6 112.87(14) . . ?
C21 C22 N8 131.54(15) . . ?
O6 C22 N8 115.56(14) . . ?
C22 C21 C20 105.25(14) . . ?

loop_
_geom_bond_atom_site_label_1
_geom_bond_atom_site_label_2
_geom_bond_distance
_geom_bond_site_symmetry_2
_geom_bond_publ_flag
C7 C6 1.389(2) . ?
C7 C8 1.402(2) . ?
O2 C9 1.3859(18) . ?
O2 C13 1.431(2) . ?
N1 C4 1.360(2) . ?
N1 C3 1.358(2) . ?
N2 C3 1.325(2) . ?
N2 C2 1.349(2) . ?
O3 C8 1.3646(19) . ?
O3 C14 1.4274(19) . ?
N3 C3 1.336(2) . ?
O1 C10 1.3621(18) . ?
O1 C12 1.427(2) . ?
C11 C10 1.390(2) . ?
C11 C6 1.393(2) . ?
C4 C1 1.352(2) . ?
C2 N4 1.319(2) . ?
C2 C1 1.444(2) . ?
C10 C9 1.391(2) . ?
C5 C1 1.504(2) . ?
C5 C6 1.524(2) . ?
C9 C8 1.389(2) . ?
O6 C22 1.3575(19) . ?
O6 C19 1.3778(19) . ?
O5 C17 1.2278(19) . ?
N6 N7 1.3486(18) . ?
N6 C17 1.403(2) . ?
N6 C15 1.445(2) . ?
O4 C16 1.241(2) . ?
N7 C18 1.288(2) . ?
N5 C16 1.347(2) . ?
N5 C17 1.375(2) . ?
O8 N8 1.2351(19) . ?
O7 N8 1.2307(19) . ?
N8 C22 1.417(2) . ?
C19 C20 1.357(2) . ?
C19 C18 1.440(2) . ?
C15 C16 1.519(2) . ?
C20 C21 1.414(2) . ?
C22 C21 1.341(2) . ?
